data_4327503
loop_
_publ_author_name
'Jaehong Han'
'Dimitri Coucouvanis'

_publ_section_title
;
 Synthesis and Structure of Singly Bridged and Doubly Bridged [MoFe3S4]
 Double Cubanes with Bidentate Phosphine Ligands
;
_journal_name_full 'Inorganic Chemistry'
_journal_page_first 2738
_journal_page_last 2746
_journal_paper_doi 10.1021/ic010913+
_journal_volume 41
_journal_year 2002
_chemical_formula_moiety {(Cl4-cat)MoFe3S4(dmpe)2}2(u-S)(u-dmpe)
_chemical_formula_sum 'C55 H105 Cl22 Fe6 Mo2 O4 P10 S9'
_chemical_formula_weight 2735.51
_chemical_name_common 'MoFe3 doubly bridged double cubane with dmpe and S brigding ligands'
_chemical_name_systematic
;
  ?
;
_space_group_IT_number 61
_symmetry_cell_setting orthorhombic
_symmetry_space_group_name_Hall '-P 2ac 2ab'
_symmetry_space_group_name_H-M 'P b c a'
_atom_sites_solution_hydrogens geom
_atom_sites_solution_primary direct
_atom_sites_solution_secondary difmap
_audit_creation_method SHELXL-97
_cell_angle_alpha 90.00
_cell_angle_beta 90.00
_cell_angle_gamma 90.00
_cell_formula_units_Z 8
_cell_length_a 25.5705(3)
_cell_length_b 24.9521(3)
_cell_length_c 32.8954(4)
_cell_measurement_temperature 158(2)
_cell_volume 20988.5(4)
_computing_cell_refinement 'Bruker SMART'
_computing_data_collection 'Bruker SMART'
_computing_data_reduction 'Bruker SHELXTL'
_computing_molecular_graphics 'Bruker SHELXTL'
_computing_publication_material 'Bruker SHELXTL'
_computing_structure_refinement 'SHELXL-97 (Sheldrick, 1997)'
_computing_structure_solution 'SHELXS-97 (Sheldrick, 1990)'
_diffrn_ambient_temperature 158(2)
_diffrn_measured_fraction_theta_full 0.941
_diffrn_measured_fraction_theta_max 0.941
_diffrn_measurement_device_type 'CCD area detector'
_diffrn_measurement_method 'phi and omega scans'
_diffrn_radiation_monochromator graphite
_diffrn_radiation_source 'fine-focus sealed tube'
_diffrn_radiation_type MoK\a
_diffrn_radiation_wavelength 0.71073
_diffrn_reflns_av_R_equivalents 0.1321
_diffrn_reflns_av_sigmaI/netI 0.0954
_diffrn_reflns_limit_h_max 33
_diffrn_reflns_limit_h_min -34
_diffrn_reflns_limit_k_max 33
_diffrn_reflns_limit_k_min -34
_diffrn_reflns_limit_l_max 44
_diffrn_reflns_limit_l_min -45
_diffrn_reflns_number 207708
_diffrn_reflns_theta_full 29.46
_diffrn_reflns_theta_max 29.46
_diffrn_reflns_theta_min 2.05
_exptl_absorpt_coefficient_mu 1.966
_exptl_absorpt_correction_type none
_exptl_crystal_colour black
_exptl_crystal_density_diffrn 1.731
_exptl_crystal_description plate
_exptl_crystal_F_000 11000
_exptl_crystal_size_max 0.36
_exptl_crystal_size_mid 0.24
_exptl_crystal_size_min 0.16
_refine_diff_density_max 2.511
_refine_diff_density_min -1.370
_refine_diff_density_rms 0.202
_refine_ls_extinction_method none
_refine_ls_goodness_of_fit_ref 1.169
_refine_ls_hydrogen_treatment mixed
_refine_ls_matrix_type full
_refine_ls_number_parameters 1003
_refine_ls_number_reflns 27411
_refine_ls_number_restraints 0
_refine_ls_restrained_S_all 1.169
_refine_ls_R_factor_all 0.1736
_refine_ls_R_factor_gt 0.1188
_refine_ls_shift/su_max 0.242
_refine_ls_shift/su_mean 0.004
_refine_ls_structure_factor_coef Fsqd
_refine_ls_weighting_details 'calc w=1/[\s^2^(Fo^2^)+(0.1000P)^2^+0.0000P] where P=(Fo^2^+2Fc^2^)/3'
_refine_ls_weighting_scheme calc
_refine_ls_wR_factor_gt 0.2121
_refine_ls_wR_factor_ref 0.2347
_reflns_number_gt 18633
_reflns_number_total 27411
_reflns_threshold_expression >2sigma(I)
_cod_data_source_file ic0109132B_2.cif
_cod_data_source_block compound6
_cod_database_code 4327503

loop_
_symmetry_equiv_pos_as_xyz
'x, y, z'
'-x+1/2, -y, z+1/2'
'-x, y+1/2, -z+1/2'
'x+1/2, -y+1/2, -z'
'-x, -y, -z'
'x-1/2, y, -z-1/2'
'x, -y-1/2, z-1/2'
'-x-1/2, y-1/2, z'

loop_
_atom_site_label
_atom_site_type_symbol
_atom_site_fract_x
_atom_site_fract_y
_atom_site_fract_z
_atom_site_U_iso_or_equiv
_atom_site_adp_type
_atom_site_occupancy
_atom_site_symmetry_multiplicity
_atom_site_calc_flag
_atom_site_refinement_flags
Mo1 Mo 0.78008(3) 0.31211(3) 0.22270(2) 0.01490(15) Uani 1 1 d .
Mo2 Mo 0.80091(3) 0.33365(3) 0.45251(2) 0.02195(17) Uani 1 1 d .
Fe1 Fe 0.72232(5) 0.26266(5) 0.27942(4) 0.0177(3) Uani 1 1 d .
Fe2 Fe 0.75334(5) 0.20731(5) 0.21474(4) 0.0183(3) Uani 1 1 d .
Fe3 Fe 0.67490(5) 0.30657(5) 0.21582(4) 0.0176(3) Uani 1 1 d .
Fe4 Fe 0.73831(6) 0.27651(5) 0.40147(4) 0.0226(3) Uani 1 1 d .
Fe5 Fe 0.78273(6) 0.22587(6) 0.46226(4) 0.0275(3) Uani 1 1 d .
Fe6 Fe 0.69766(6) 0.31894(5) 0.46775(4) 0.0217(3) Uani 1 1 d .
S1 S 0.71471(9) 0.34996(9) 0.26451(7) 0.0185(4) Uani 1 1 d .
S2 S 0.80377(9) 0.23805(9) 0.26350(7) 0.0195(4) Uani 1 1 d .
S3 S 0.73029(9) 0.27084(9) 0.17007(6) 0.0194(4) Uani 1 1 d .
S4 S 0.67024(9) 0.22031(9) 0.23508(7) 0.0213(5) Uani 1 1 d .
S5 S 0.82543(10) 0.26228(10) 0.41082(7) 0.0273(5) Uani 1 1 d .
S6 S 0.72725(9) 0.36349(9) 0.41534(7) 0.0220(5) Uani 1 1 d .
S7 S 0.76235(10) 0.28987(10) 0.50836(7) 0.0263(5) Uani 1 1 d .
S8 S 0.69657(11) 0.23207(10) 0.45075(7) 0.0297(5) Uani 1 1 d .
S9 S 0.70744(10) 0.24971(10) 0.34323(7) 0.0236(5) Uani 1 1 d .
P1 P 0.84054(9) 0.36353(10) 0.27100(7) 0.0204(5) Uani 1 1 d .
P2 P 0.85163(11) 0.39908(12) 0.40487(8) 0.0308(6) Uani 1 1 d .
P3 P 0.74399(12) 0.12245(10) 0.23548(8) 0.0311(6) Uani 1 1 d .
P4 P 0.81276(11) 0.17210(10) 0.17157(8) 0.0248(5) Uani 1 1 d .
P5 P 0.65442(10) 0.37405(9) 0.17363(7) 0.0213(5) Uani 1 1 d .
P6 P 0.59239(10) 0.31663(11) 0.23765(8) 0.0269(5) Uani 1 1 d .
P7 P 0.78676(15) 0.14517(12) 0.43262(10) 0.0450(8) Uani 1 1 d .
P8 P 0.82314(13) 0.18374(11) 0.51347(8) 0.0338(6) Uani 1 1 d .
P9 P 0.61255(11) 0.32168(12) 0.45273(8) 0.0298(6) Uani 1 1 d .
P10 P 0.67710(10) 0.38573(10) 0.51102(8) 0.0237(5) Uani 1 1 d .
Cl1 Cl 0.78872(10) 0.48361(9) 0.13792(8) 0.0319(6) Uani 1 1 d .
Cl2 Cl 0.88898(12) 0.48851(11) 0.08262(8) 0.0387(6) Uani 1 1 d .
Cl3 Cl 0.96906(11) 0.39361(12) 0.08371(9) 0.0403(7) Uani 1 1 d .
Cl4 Cl 0.94947(10) 0.29454(10) 0.14145(8) 0.0307(5) Uani 1 1 d .
Cl5 Cl 0.97351(12) 0.31797(13) 0.53154(10) 0.0481(8) Uani 1 1 d .
Cl6 Cl 0.98459(15) 0.40610(17) 0.59850(12) 0.0704(12) Uani 1 1 d .
Cl7 Cl 0.90024(12) 0.49520(13) 0.60635(9) 0.0457(7) Uani 1 1 d .
Cl8 Cl 0.80466(11) 0.49732(11) 0.54600(9) 0.0392(6) Uani 1 1 d .
O1 O 0.7838(2) 0.3843(2) 0.18874(18) 0.0199(13) Uani 1 1 d .
O2 O 0.8501(2) 0.3038(2) 0.18876(18) 0.0187(13) Uani 1 1 d .
O3 O 0.8752(3) 0.3283(3) 0.4818(2) 0.0274(15) Uani 1 1 d .
O4 O 0.8050(3) 0.4049(3) 0.4875(2) 0.0250(14) Uani 1 1 d .
C1 C 0.8245(4) 0.3873(4) 0.1635(3) 0.0226(19) Uani 1 1 d .
C2 C 0.8331(4) 0.4310(3) 0.1382(3) 0.0197(18) Uani 1 1 d .
C3 C 0.8781(4) 0.4328(4) 0.1134(3) 0.0231(19) Uani 1 1 d .
C4 C 0.9136(4) 0.3914(4) 0.1142(3) 0.025(2) Uani 1 1 d .
C5 C 0.9046(4) 0.3467(4) 0.1393(3) 0.0217(19) Uani 1 1 d .
C6 C 0.8600(3) 0.3436(4) 0.1637(3) 0.0186(18) Uani 1 1 d .
C7 C 0.8824(4) 0.3642(4) 0.5114(3) 0.024(2) Uani 1 1 d .
C8 C 0.9255(4) 0.3665(4) 0.5370(3) 0.032(2) Uani 1 1 d .
C9 C 0.9310(4) 0.4064(5) 0.5663(3) 0.034(2) Uani 1 1 d .
C10 C 0.8929(4) 0.4450(4) 0.5696(3) 0.029(2) Uani 1 1 d .
C11 C 0.8499(4) 0.4457(4) 0.5436(3) 0.0231(19) Uani 1 1 d .
C12 C 0.8432(4) 0.4062(4) 0.5140(3) 0.0217(19) Uani 1 1 d .
C13 C 0.8257(4) 0.3609(5) 0.3250(3) 0.031(2) Uani 1 1 d .
H13A H 0.7936 0.3821 0.3301 0.038 Uiso 1 1 calc R
H13B H 0.8180 0.3233 0.3325 0.038 Uiso 1 1 calc R
C14 C 0.8690(4) 0.3817(5) 0.3528(3) 0.035(2) Uani 1 1 d .
H14A H 0.8843 0.4140 0.3399 0.042 Uiso 1 1 calc R
H14B H 0.8968 0.3542 0.3539 0.042 Uiso 1 1 calc R
C15 C 0.7929(5) 0.0784(4) 0.2111(4) 0.039(3) Uani 1 1 d .
H15A H 0.8259 0.0789 0.2269 0.047 Uiso 1 1 calc R
H15B H 0.7798 0.0411 0.2103 0.047 Uiso 1 1 calc R
C16 C 0.8027(5) 0.0987(4) 0.1680(3) 0.037(3) Uani 1 1 d .
H16A H 0.7723 0.0906 0.1504 0.044 Uiso 1 1 calc R
H16B H 0.8340 0.0812 0.1563 0.044 Uiso 1 1 calc R
C17 C 0.5830(4) 0.3801(4) 0.1697(3) 0.032(2) Uani 1 1 d .
H17A H 0.5733 0.4154 0.1582 0.038 Uiso 1 1 calc R
H17B H 0.5687 0.3516 0.1518 0.038 Uiso 1 1 calc R
C18 C 0.5612(4) 0.3742(4) 0.2131(4) 0.036(3) Uani 1 1 d .
H18A H 0.5229 0.3688 0.2121 0.044 Uiso 1 1 calc R
H18B H 0.5684 0.4071 0.2288 0.044 Uiso 1 1 calc R
C19 C 0.8093(9) 0.0942(6) 0.4669(5) 0.091(7) Uani 1 1 d .
H19A H 0.7791 0.0787 0.4816 0.109 Uiso 1 1 calc R
H19B H 0.8263 0.0651 0.4513 0.109 Uiso 1 1 calc R
C20 C 0.8481(6) 0.1174(5) 0.4974(4) 0.053(4) Uani 1 1 d .
H20A H 0.8830 0.1213 0.4847 0.063 Uiso 1 1 calc R
H20B H 0.8514 0.0934 0.5212 0.063 Uiso 1 1 calc R
C21 C 0.5801(4) 0.3792(4) 0.4777(3) 0.032(2) Uani 1 1 d .
H21A H 0.5842 0.4119 0.4609 0.039 Uiso 1 1 calc R
H21B H 0.5423 0.3719 0.4810 0.039 Uiso 1 1 calc R
C22 C 0.6057(4) 0.3873(4) 0.5190(3) 0.031(2) Uani 1 1 d .
H22A H 0.5951 0.3585 0.5379 0.037 Uiso 1 1 calc R
H22B H 0.5951 0.4222 0.5307 0.037 Uiso 1 1 calc R
C23 C 0.9083(4) 0.3433(6) 0.2674(3) 0.043(3) Uani 1 1 d .
H23A H 0.9293 0.3644 0.2865 0.051 Uiso 1 1 calc R
H23B H 0.9209 0.3495 0.2397 0.051 Uiso 1 1 calc R
H23C H 0.9114 0.3052 0.2741 0.051 Uiso 1 1 calc R
C24 C 0.8422(5) 0.4354(4) 0.2604(3) 0.039(3) Uani 1 1 d .
H24A H 0.8658 0.4531 0.2796 0.046 Uiso 1 1 calc R
H24B H 0.8070 0.4504 0.2632 0.046 Uiso 1 1 calc R
H24C H 0.8548 0.4413 0.2326 0.046 Uiso 1 1 calc R
C25 C 0.8184(5) 0.4642(5) 0.3991(4) 0.045(3) Uani 1 1 d .
H25A H 0.8389 0.4873 0.3810 0.054 Uiso 1 1 calc R
H25B H 0.8151 0.4814 0.4258 0.054 Uiso 1 1 calc R
H25C H 0.7835 0.4586 0.3875 0.054 Uiso 1 1 calc R
C26 C 0.9146(5) 0.4196(6) 0.4246(4) 0.051(3) Uani 1 1 d .
H26A H 0.9314 0.4440 0.4053 0.061 Uiso 1 1 calc R
H26B H 0.9367 0.3879 0.4286 0.061 Uiso 1 1 calc R
H26C H 0.9097 0.4379 0.4507 0.061 Uiso 1 1 calc R
C27 C 0.6828(5) 0.0899(5) 0.2211(5) 0.060(4) Uani 1 1 d .
H27A H 0.6825 0.0532 0.2316 0.072 Uiso 1 1 calc R
H27B H 0.6798 0.0893 0.1914 0.072 Uiso 1 1 calc R
H27C H 0.6534 0.1099 0.2326 0.072 Uiso 1 1 calc R
C28 C 0.7489(8) 0.1087(5) 0.2891(4) 0.069(5) Uani 1 1 d .
H28A H 0.7441 0.0702 0.2938 0.082 Uiso 1 1 calc R
H28B H 0.7217 0.1287 0.3036 0.082 Uiso 1 1 calc R
H28C H 0.7834 0.1197 0.2989 0.082 Uiso 1 1 calc R
C29 C 0.8801(4) 0.1761(4) 0.1888(3) 0.035(2) Uani 1 1 d .
H29A H 0.9031 0.1599 0.1683 0.042 Uiso 1 1 calc R
H29B H 0.8838 0.1567 0.2145 0.042 Uiso 1 1 calc R
H29C H 0.8898 0.2137 0.1927 0.042 Uiso 1 1 calc R
C30 C 0.8171(5) 0.1946(4) 0.1198(3) 0.036(3) Uani 1 1 d .
H30A H 0.8450 0.1749 0.1058 0.043 Uiso 1 1 calc R
H30B H 0.8250 0.2330 0.1193 0.043 Uiso 1 1 calc R
H30C H 0.7837 0.1881 0.1060 0.043 Uiso 1 1 calc R
C31 C 0.6731(4) 0.4399(4) 0.1935(3) 0.028(2) Uani 1 1 d .
H31A H 0.6633 0.4676 0.1739 0.033 Uiso 1 1 calc R
H31B H 0.7110 0.4408 0.1979 0.033 Uiso 1 1 calc R
H31C H 0.6550 0.4463 0.2193 0.033 Uiso 1 1 calc R
C32 C 0.6787(4) 0.3752(4) 0.1219(3) 0.025(2) Uani 1 1 d .
H32A H 0.6659 0.4074 0.1081 0.030 Uiso 1 1 calc R
H32B H 0.6663 0.3433 0.1074 0.030 Uiso 1 1 calc R
H32C H 0.7170 0.3755 0.1222 0.030 Uiso 1 1 calc R
C33 C 0.5468(5) 0.2620(4) 0.2263(4) 0.043(3) Uani 1 1 d .
H33A H 0.5122 0.2707 0.2373 0.052 Uiso 1 1 calc R
H33B H 0.5595 0.2288 0.2388 0.052 Uiso 1 1 calc R
H33C H 0.5443 0.2572 0.1968 0.052 Uiso 1 1 calc R
C34 C 0.5829(5) 0.3270(6) 0.2919(4) 0.049(3) Uani 1 1 d .
H34A H 0.5455 0.3308 0.2977 0.059 Uiso 1 1 calc R
H34B H 0.6013 0.3596 0.3004 0.059 Uiso 1 1 calc R
H34C H 0.5968 0.2962 0.3069 0.059 Uiso 1 1 calc R
C35 C 0.7302(8) 0.1174(6) 0.4069(6) 0.088(6) Uani 1 1 d .
H35A H 0.7391 0.0823 0.3956 0.105 Uiso 1 1 calc R
H35B H 0.7195 0.1415 0.3849 0.105 Uiso 1 1 calc R
H35C H 0.7014 0.1136 0.4264 0.105 Uiso 1 1 calc R
C36 C 0.8351(8) 0.1381(6) 0.3899(5) 0.078(5) Uani 1 1 d .
H36A H 0.8337 0.1016 0.3792 0.093 Uiso 1 1 calc R
H36B H 0.8704 0.1456 0.4001 0.093 Uiso 1 1 calc R
H36C H 0.8265 0.1636 0.3683 0.093 Uiso 1 1 calc R
C37 C 0.8785(5) 0.2182(5) 0.5364(3) 0.042(3) Uani 1 1 d .
H37A H 0.8930 0.1961 0.5584 0.050 Uiso 1 1 calc R
H37B H 0.8669 0.2526 0.5475 0.050 Uiso 1 1 calc R
H37C H 0.9055 0.2243 0.5158 0.050 Uiso 1 1 calc R
C38 C 0.7819(5) 0.1679(5) 0.5566(4) 0.050(3) Uani 1 1 d .
H38A H 0.8027 0.1497 0.5774 0.059 Uiso 1 1 calc R
H38B H 0.7534 0.1445 0.5478 0.059 Uiso 1 1 calc R
H38C H 0.7674 0.2011 0.5679 0.059 Uiso 1 1 calc R
C39 C 0.5938(5) 0.3255(6) 0.3998(4) 0.049(3) Uani 1 1 d .
H39A H 0.5556 0.3265 0.3977 0.059 Uiso 1 1 calc R
H39B H 0.6071 0.2940 0.3853 0.059 Uiso 1 1 calc R
H39C H 0.6085 0.3581 0.3877 0.059 Uiso 1 1 calc R
C40 C 0.5728(5) 0.2658(5) 0.4716(5) 0.058(4) Uani 1 1 d .
H40A H 0.5364 0.2709 0.4633 0.069 Uiso 1 1 calc R
H40B H 0.5749 0.2644 0.5013 0.069 Uiso 1 1 calc R
H40C H 0.5860 0.2321 0.4602 0.069 Uiso 1 1 calc R
C41 C 0.6896(4) 0.4529(4) 0.4908(3) 0.029(2) Uani 1 1 d .
H41A H 0.6798 0.4798 0.5111 0.035 Uiso 1 1 calc R
H41B H 0.6689 0.4583 0.4661 0.035 Uiso 1 1 calc R
H41C H 0.7269 0.4566 0.4844 0.035 Uiso 1 1 calc R
C42 C 0.7060(4) 0.3890(4) 0.5612(3) 0.031(2) Uani 1 1 d .
H42A H 0.6925 0.4205 0.5756 0.038 Uiso 1 1 calc R
H42B H 0.7441 0.3917 0.5587 0.038 Uiso 1 1 calc R
H42C H 0.6969 0.3565 0.5764 0.038 Uiso 1 1 calc R
Cl9 Cl 1.02463(18) 0.69351(19) 0.05769(14) 0.0765(12) Uani 1 1 d .
Cl10 Cl 1.02501(19) 0.7778(2) 0.11956(15) 0.0907(15) Uani 1 1 d .
C43 C 1.0310(7) 0.7615(7) 0.0677(5) 0.079(5) Uani 1 1 d .
H43A H 1.0039 0.7813 0.0523 0.095 Uiso 1 1 calc R
H43B H 1.0655 0.7738 0.0579 0.095 Uiso 1 1 calc R
Cl11 Cl 0.47435(19) 0.48544(19) 0.18099(18) 0.0890(15) Uani 1 1 d .
Cl12 Cl 0.5655(2) 0.5310(2) 0.2188(2) 0.1067(19) Uani 1 1 d .
C44 C 0.5026(7) 0.5454(9) 0.2045(7) 0.099(7) Uani 1 1 d .
H44A H 0.5024 0.5755 0.1849 0.119 Uiso 1 1 calc R
H44B H 0.4818 0.5559 0.2286 0.119 Uiso 1 1 calc R
Cl13 Cl 1.1098(2) 0.0997(2) 0.1528(2) 0.1033(18) Uani 1 1 d .
Cl14 Cl 1.0434(2) 0.1902(2) 0.1674(2) 0.111(2) Uani 1 1 d .
C45 C 1.0937(7) 0.1653(6) 0.1381(8) 0.106(8) Uani 1 1 d .
H45A H 1.1248 0.1886 0.1410 0.127 Uiso 1 1 calc R
H45B H 1.0831 0.1654 0.1091 0.127 Uiso 1 1 calc R
Cl15 Cl 0.6304(3) 0.23842(18) 0.08142(19) 0.124(3) Uani 1 1 d .
Cl16 Cl 0.5955(2) 0.1484(3) 0.13130(15) 0.112(2) Uani 1 1 d .
C46 C 0.6134(9) 0.2143(10) 0.1284(6) 0.114(9) Uani 1 1 d .
H46A H 0.6434 0.2200 0.1469 0.137 Uiso 1 1 calc R
H46B H 0.5840 0.2362 0.1388 0.137 Uiso 1 1 calc R
Cl17 Cl 0.5670(3) 0.0270(4) 0.1918(3) 0.177(4) Uani 1 1 d .
Cl18 Cl 0.5038(5) -0.0629(4) 0.1957(3) 0.213(5) Uani 1 1 d .
C47 C 0.5118(9) -0.0004(11) 0.1725(8) 0.134(10) Uani 1 1 d .
H47A H 0.5149 -0.0047 0.1427 0.161 Uiso 1 1 calc R
H47B H 0.4813 0.0228 0.1784 0.161 Uiso 1 1 calc R
Cl19 Cl 1.1245(4) 0.4785(3) 0.1178(2) 0.156(3) Uani 1 1 d .
Cl20 Cl 1.1444(7) 0.4873(5) 0.1995(3) 0.110(7) Uani 0.508(19) 1 d P
Cl30 Cl 1.2003(8) 0.4900(4) 0.1834(6) 0.134(8) Uani 0.492(19) 1 d P
C48 C 1.1644(10) 0.4504(8) 0.1610(6) 0.104(7) Uani 1 1 d .
Cl21 Cl 0.5712(7) 0.3727(5) 0.0466(5) 0.254(14) Uani 0.694(18) 1 d P
Cl31 Cl 0.6257(8) 0.3746(8) -0.0040(8) 0.114(10) Uani 0.306(18) 1 d P
Cl22 Cl 0.5272(9) 0.4622(10) 0.0072(7) 0.232(14) Uani 0.54(2) 1 d P
Cl32 Cl 0.6021(10) 0.4261(13) -0.0297(7) 0.206(14) Uani 0.46(2) 1 d P
C49 C 0.5715(14) 0.4139(13) 0.0129(12) 0.157(13) Uani 1 1 d .
C50 C 1.0210(6) 0.5176(5) 0.0113(3) 0.045(3) Uani 1 1 d .
H50A H 1.0278 0.5474 -0.0079 0.054 Uiso 1 1 calc R
H50B H 1.0530 0.4952 0.0106 0.054 Uiso 1 1 calc R
C51 C 1.0231(6) 0.5453(8) 0.0546(5) 0.074(5) Uani 1 1 d .
H51A H 1.0249 0.5849 0.0547 0.089 Uiso 1 1 calc R
H51B H 0.9989 0.5307 0.0753 0.089 Uiso 1 1 calc R
C52 C 1.0549(18) 0.5273(12) 0.052(3) 0.77(12) Uani 1 1 d .
H52A H 1.0766 0.5334 0.0757 0.921 Uiso 1 1 calc R
H52B H 1.0731 0.5407 0.0275 0.921 Uiso 1 1 calc R
H52B H 1.0484 0.4888 0.0485 0.921 Uiso 1 1 calc R
C53 C 0.410(2) 0.1036(10) 0.170(2) 0.57(7) Uani 1 1 d .
H53A H 0.3737 0.1043 0.1613 0.680 Uiso 1 1 calc R
H53B H 0.4161 0.0734 0.1884 0.680 Uiso 1 1 calc R
H53C H 0.4329 0.0993 0.1458 0.680 Uiso 1 1 calc R
C54 C 0.4751(17) 0.142(2) 0.2032(18) 0.37(4) Uani 1 1 d .
H54A H 0.4969 0.1674 0.2178 0.445 Uiso 1 1 calc R
H54B H 0.4922 0.1317 0.1776 0.445 Uiso 1 1 calc R
H54C H 0.4703 0.1095 0.2199 0.445 Uiso 1 1 calc R
C55 C 0.4262(13) 0.1646(15) 0.1949(9) 0.164(13) Uani 1 1 d .
H55A H 0.4277 0.1962 0.1767 0.197 Uiso 1 1 calc R
H55B H 0.4048 0.1719 0.2194 0.197 Uiso 1 1 calc R

loop_
_atom_site_aniso_label
_atom_site_aniso_U_11
_atom_site_aniso_U_22
_atom_site_aniso_U_33
_atom_site_aniso_U_23
_atom_site_aniso_U_13
_atom_site_aniso_U_12
Mo1 0.0172(4) 0.0152(3) 0.0123(3) 0.0014(3) 0.0015(3) 0.0019(3)
Mo2 0.0245(4) 0.0264(4) 0.0149(3) -0.0024(3) -0.0001(3) 0.0035(3)
Fe1 0.0219(7) 0.0173(6) 0.0137(6) 0.0006(5) 0.0026(5) -0.0005(5)
Fe2 0.0241(7) 0.0157(6) 0.0151(6) -0.0004(5) 0.0027(5) 0.0019(5)
Fe3 0.0171(6) 0.0187(6) 0.0170(6) 0.0007(5) 0.0014(5) 0.0015(5)
Fe4 0.0309(8) 0.0237(7) 0.0130(6) -0.0011(5) 0.0019(5) 0.0007(6)
Fe5 0.0419(9) 0.0229(7) 0.0178(7) -0.0015(5) 0.0012(6) 0.0053(6)
Fe6 0.0265(7) 0.0228(7) 0.0159(6) -0.0026(5) 0.0011(5) -0.0010(5)
S1 0.0197(11) 0.0183(10) 0.0175(10) -0.0029(8) 0.0032(8) 0.0021(8)
S2 0.0224(11) 0.0210(11) 0.0152(10) 0.0026(8) -0.0005(9) 0.0040(8)
S3 0.0241(12) 0.0198(10) 0.0143(10) 0.0012(8) -0.0003(8) 0.0042(9)
S4 0.0248(12) 0.0186(10) 0.0205(11) 0.0002(8) 0.0006(9) -0.0025(9)
S5 0.0313(14) 0.0308(13) 0.0197(11) -0.0055(10) 0.0038(10) 0.0060(10)
S6 0.0252(12) 0.0233(11) 0.0176(10) 0.0029(9) -0.0013(9) -0.0022(9)
S7 0.0377(14) 0.0233(11) 0.0179(11) -0.0006(9) 0.0013(10) 0.0067(10)
S8 0.0440(16) 0.0260(12) 0.0189(11) -0.0003(9) 0.0047(11) -0.0033(11)
S9 0.0304(13) 0.0258(12) 0.0147(10) -0.0014(9) 0.0025(9) -0.0036(10)
P1 0.0204(12) 0.0250(12) 0.0159(11) 0.0002(9) -0.0004(9) -0.0020(9)
P2 0.0319(15) 0.0392(15) 0.0214(13) 0.0000(11) 0.0000(11) -0.0108(12)
P3 0.0462(17) 0.0178(12) 0.0295(14) 0.0037(10) 0.0095(12) 0.0032(11)
P4 0.0338(15) 0.0201(12) 0.0207(12) -0.0018(9) 0.0067(10) 0.0074(10)
P5 0.0213(12) 0.0200(11) 0.0225(12) 0.0030(9) 0.0009(10) 0.0022(9)
P6 0.0204(13) 0.0306(13) 0.0298(13) 0.0056(11) 0.0046(10) 0.0022(10)
P7 0.065(2) 0.0241(14) 0.0454(18) -0.0076(13) -0.0055(16) 0.0081(14)
P8 0.0503(18) 0.0258(13) 0.0252(13) 0.0056(11) 0.0031(12) 0.0090(12)
P9 0.0234(13) 0.0399(15) 0.0261(13) -0.0131(11) 0.0005(11) -0.0059(11)
P10 0.0230(13) 0.0252(12) 0.0229(12) -0.0048(10) -0.0021(10) 0.0000(10)
Cl1 0.0359(14) 0.0225(11) 0.0373(14) 0.0108(10) 0.0061(11) 0.0058(10)
Cl2 0.0450(16) 0.0359(14) 0.0351(14) 0.0176(11) 0.0116(12) -0.0042(12)
Cl3 0.0334(15) 0.0474(16) 0.0402(15) 0.0131(12) 0.0223(12) 0.0010(12)
Cl4 0.0232(12) 0.0361(13) 0.0329(13) 0.0041(11) 0.0099(10) 0.0078(10)
Cl5 0.0385(16) 0.0548(18) 0.0509(18) -0.0136(14) -0.0123(14) 0.0251(14)
Cl6 0.062(2) 0.090(3) 0.060(2) -0.034(2) -0.0409(19) 0.035(2)
Cl7 0.0470(18) 0.0555(18) 0.0346(15) -0.0196(13) -0.0080(13) 0.0008(14)
Cl8 0.0334(14) 0.0330(13) 0.0512(17) -0.0166(12) -0.0076(13) 0.0042(11)
O1 0.018(3) 0.022(3) 0.020(3) 0.001(2) 0.007(3) 0.001(3)
O2 0.019(3) 0.020(3) 0.017(3) 0.003(2) 0.004(2) 0.004(2)
O3 0.028(4) 0.028(4) 0.026(4) -0.006(3) 0.002(3) 0.009(3)
O4 0.021(3) 0.030(4) 0.023(3) -0.005(3) 0.001(3) 0.002(3)
C1 0.028(5) 0.025(5) 0.015(4) 0.003(4) -0.001(4) 0.001(4)
C2 0.028(5) 0.013(4) 0.018(4) -0.001(3) -0.006(4) 0.000(3)
C3 0.028(5) 0.027(5) 0.014(4) 0.002(4) 0.006(4) -0.001(4)
C4 0.028(5) 0.030(5) 0.016(4) 0.001(4) 0.007(4) -0.008(4)
C5 0.019(5) 0.030(5) 0.016(4) -0.003(4) 0.002(4) -0.001(4)
C6 0.013(4) 0.027(5) 0.015(4) 0.004(3) -0.004(3) -0.004(3)
C7 0.020(5) 0.030(5) 0.022(5) -0.004(4) 0.003(4) 0.007(4)
C8 0.032(6) 0.036(6) 0.027(5) -0.006(4) -0.004(4) 0.014(4)
C9 0.030(6) 0.051(7) 0.021(5) -0.001(5) -0.006(4) 0.004(5)
C10 0.032(6) 0.038(6) 0.019(5) -0.007(4) 0.002(4) 0.002(4)
C11 0.022(5) 0.029(5) 0.019(4) -0.003(4) 0.000(4) 0.006(4)
C12 0.022(5) 0.025(5) 0.019(4) 0.002(4) -0.002(4) 0.007(4)
C13 0.025(5) 0.048(6) 0.022(5) -0.006(4) 0.005(4) -0.001(5)
C14 0.037(6) 0.044(6) 0.024(5) 0.003(5) 0.002(5) -0.012(5)
C15 0.055(8) 0.017(5) 0.046(7) 0.008(4) -0.003(6) 0.005(5)
C16 0.055(7) 0.019(5) 0.037(6) -0.008(4) 0.012(5) 0.006(5)
C17 0.023(5) 0.038(6) 0.034(6) 0.017(5) -0.012(4) 0.000(4)
C18 0.020(5) 0.036(6) 0.054(7) 0.010(5) 0.017(5) 0.010(4)
C19 0.18(2) 0.041(8) 0.051(9) 0.001(7) -0.033(11) 0.033(11)
C20 0.079(10) 0.034(7) 0.045(7) -0.003(6) 0.002(7) 0.022(6)
C21 0.033(6) 0.037(6) 0.027(5) -0.010(4) -0.002(4) -0.001(5)
C22 0.028(6) 0.036(6) 0.029(5) -0.003(4) 0.000(4) -0.002(4)
C23 0.020(5) 0.079(9) 0.029(6) -0.017(6) -0.002(4) -0.003(5)
C24 0.058(8) 0.024(5) 0.033(6) 0.003(4) -0.012(5) -0.019(5)
C25 0.058(8) 0.037(6) 0.041(7) 0.002(5) 0.003(6) -0.006(6)
C26 0.054(8) 0.069(9) 0.030(6) 0.000(6) -0.009(6) -0.027(7)
C27 0.047(8) 0.029(6) 0.104(12) -0.012(7) 0.009(8) -0.002(5)
C28 0.142(15) 0.025(6) 0.039(7) 0.012(5) 0.033(9) 0.018(8)
C29 0.031(6) 0.035(6) 0.039(6) 0.002(5) 0.007(5) 0.009(5)
C30 0.046(7) 0.035(6) 0.027(5) -0.004(4) 0.007(5) 0.009(5)
C31 0.031(6) 0.017(4) 0.035(6) 0.000(4) 0.003(4) 0.012(4)
C32 0.036(6) 0.020(4) 0.020(5) 0.007(4) 0.002(4) 0.005(4)
C33 0.033(6) 0.031(6) 0.067(9) 0.010(6) -0.007(6) -0.005(5)
C34 0.038(7) 0.074(9) 0.035(6) -0.001(6) 0.012(5) 0.018(6)
C35 0.125(17) 0.032(8) 0.106(15) -0.009(8) -0.024(13) -0.005(9)
C36 0.115(15) 0.053(9) 0.065(10) -0.013(8) 0.025(10) 0.016(9)
C37 0.051(8) 0.042(7) 0.032(6) 0.005(5) -0.003(5) 0.003(6)
C38 0.055(8) 0.046(7) 0.048(7) -0.002(6) 0.007(6) 0.008(6)
C39 0.046(7) 0.070(9) 0.032(6) -0.024(6) -0.002(5) 0.011(6)
C40 0.045(8) 0.047(8) 0.082(11) -0.015(7) 0.018(7) -0.021(6)
C41 0.032(6) 0.017(4) 0.038(6) -0.002(4) -0.004(5) -0.001(4)
C42 0.031(6) 0.034(6) 0.029(5) -0.003(4) -0.011(4) 0.002(4)
Cl9 0.072(3) 0.085(3) 0.073(3) -0.003(2) 0.002(2) -0.007(2)
Cl10 0.075(3) 0.123(4) 0.074(3) -0.016(3) 0.022(2) -0.032(3)
C43 0.084(12) 0.098(13) 0.056(10) 0.014(9) 0.033(9) -0.020(10)
Cl11 0.072(3) 0.072(3) 0.123(4) 0.015(3) -0.006(3) -0.011(2)
Cl12 0.072(3) 0.076(3) 0.172(6) 0.001(3) -0.012(3) -0.005(2)
C44 0.061(11) 0.124(17) 0.113(17) 0.049(14) -0.013(11) -0.005(11)
Cl13 0.067(3) 0.071(3) 0.173(6) -0.003(3) -0.004(3) -0.007(2)
Cl14 0.102(4) 0.082(3) 0.149(5) -0.056(3) -0.023(4) -0.003(3)
C45 0.072(12) 0.047(10) 0.20(2) 0.002(13) 0.008(14) -0.027(9)
Cl15 0.211(7) 0.049(2) 0.113(4) -0.015(3) -0.084(5) 0.003(3)
Cl16 0.118(5) 0.166(6) 0.051(3) 0.012(3) 0.006(3) -0.001(4)
C46 0.095(15) 0.17(2) 0.083(14) -0.082(15) 0.013(12) -0.025(15)
Cl17 0.127(6) 0.223(10) 0.181(8) -0.031(7) 0.001(6) -0.032(6)
Cl18 0.283(13) 0.138(7) 0.217(10) -0.004(7) 0.140(10) -0.007(8)
C47 0.104(19) 0.15(2) 0.14(2) -0.005(19) 0.042(17) -0.048(17)
Cl19 0.264(10) 0.113(5) 0.089(4) -0.022(4) 0.008(5) 0.045(6)
Cl20 0.176(18) 0.094(8) 0.059(6) -0.009(5) -0.012(7) 0.021(8)
Cl30 0.166(18) 0.047(6) 0.190(16) -0.004(7) -0.057(13) -0.023(7)
C48 0.15(2) 0.084(14) 0.074(13) -0.007(11) 0.010(13) 0.032(14)
Cl21 0.34(2) 0.125(9) 0.30(2) 0.072(11) -0.27(2) -0.099(11)
Cl31 0.098(14) 0.083(13) 0.16(2) -0.048(14) 0.024(14) -0.017(10)
Cl22 0.21(2) 0.25(3) 0.23(2) -0.10(2) 0.004(18) -0.056(19)
Cl32 0.18(2) 0.30(4) 0.142(19) -0.029(19) 0.007(15) -0.09(2)
C49 0.16(3) 0.11(2) 0.20(4) -0.06(2) 0.00(3) 0.01(2)
C50 0.065(10) 0.047(8) 0.024(6) 0.020(5) 0.010(5) 0.028(7)
C51 0.039(9) 0.096(13) 0.088(12) -0.003(10) 0.025(8) -0.015(8)
C52 0.25(5) 0.051(17) 2.0(3) -0.13(6) 0.61(12) -0.04(3)
C53 0.73(12) 0.030(13) 0.94(15) 0.07(4) -0.67(12) -0.04(3)
C54 0.17(4) 0.44(9) 0.50(10) 0.06(7) 0.08(6) -0.19(5)
C55 0.14(3) 0.23(4) 0.12(2) 0.01(2) 0.04(2) -0.03(3)

loop_
_atom_type_symbol
_atom_type_description
_atom_type_scat_dispersion_real
_atom_type_scat_dispersion_imag
_atom_type_scat_source
C C 0.0033 0.0016 'International Tables Vol C Tables 4.2.6.8 and 6.1.1.4'
H H 0.0000 0.0000 'International Tables Vol C Tables 4.2.6.8 and 6.1.1.4'
O O 0.0106 0.0060 'International Tables Vol C Tables 4.2.6.8 and 6.1.1.4'
P P 0.1023 0.0942 'International Tables Vol C Tables 4.2.6.8 and 6.1.1.4'
S S 0.1246 0.1234 'International Tables Vol C Tables 4.2.6.8 and 6.1.1.4'
Cl Cl 0.1484 0.1585 'International Tables Vol C Tables 4.2.6.8 and 6.1.1.4'
Fe Fe 0.3463 0.8444 'International Tables Vol C Tables 4.2.6.8 and 6.1.1.4'
Mo Mo -1.6832 0.6857 'International Tables Vol C Tables 4.2.6.8 and 6.1.1.4'

loop_
_geom_angle_atom_site_label_1
_geom_angle_atom_site_label_2
_geom_angle_atom_site_label_3
_geom_angle
_geom_angle_site_symmetry_1
_geom_angle_site_symmetry_3
O2 Mo1 O1 76.6(2) . .
O2 Mo1 S1 160.66(18) . .
O1 Mo1 S1 89.95(17) . .
O2 Mo1 S2 90.35(17) . .
O1 Mo1 S2 162.08(18) . .
S1 Mo1 S2 99.40(8) . .
O2 Mo1 S3 91.49(18) . .
O1 Mo1 S3 90.47(18) . .
S1 Mo1 S3 102.58(8) . .
S2 Mo1 S3 102.22(8) . .
O2 Mo1 P1 82.31(18) . .
O1 Mo1 P1 82.79(18) . .
S1 Mo1 P1 82.28(8) . .
S2 Mo1 P1 83.37(8) . .
S3 Mo1 P1 171.73(8) . .
O2 Mo1 Fe1 141.88(16) . .
O1 Mo1 Fe1 141.46(16) . .
S1 Mo1 Fe1 52.32(6) . .
S2 Mo1 Fe1 52.11(6) . .
S3 Mo1 Fe1 90.71(6) . .
P1 Mo1 Fe1 97.54(6) . .
O2 Mo1 Fe3 142.30(17) . .
O1 Mo1 Fe3 92.53(17) . .
S1 Mo1 Fe3 50.57(6) . .
S2 Mo1 Fe3 105.23(7) . .
S3 Mo1 Fe3 52.08(6) . .
P1 Mo1 Fe3 132.70(7) . .
Fe1 Mo1 Fe3 59.10(4) . .
O2 Mo1 Fe2 93.86(17) . .
O1 Mo1 Fe2 141.07(17) . .
S1 Mo1 Fe2 105.25(6) . .
S2 Mo1 Fe2 50.67(6) . .
S3 Mo1 Fe2 51.63(6) . .
P1 Mo1 Fe2 133.96(7) . .
Fe1 Mo1 Fe2 59.01(4) . .
Fe3 Mo1 Fe2 72.07(4) . .
O2 Mo1 Mo2 118.15(17) . .
O1 Mo1 Mo2 117.45(17) . .
S1 Mo1 Mo2 56.07(6) . .
S2 Mo1 Mo2 58.14(6) . .
S3 Mo1 Mo2 142.27(6) . .
P1 Mo1 Mo2 45.97(5) . .
Fe1 Mo1 Mo2 51.58(3) . .
Fe3 Mo1 Mo2 99.02(3) . .
Fe2 Mo1 Mo2 100.47(3) . .
O4 Mo2 O3 76.3(2) . .
O4 Mo2 S5 161.04(19) . .
O3 Mo2 S5 88.79(18) . .
O4 Mo2 S7 89.17(19) . .
O3 Mo2 S7 89.5(2) . .
S5 Mo2 S7 102.54(9) . .
O4 Mo2 S6 93.20(19) . .
O3 Mo2 S6 164.1(2) . .
S5 Mo2 S6 98.65(9) . .
S7 Mo2 S6 102.46(9) . .
O4 Mo2 P2 77.13(19) . .
O3 Mo2 P2 82.4(2) . .
S5 Mo2 P2 89.49(9) . .
S7 Mo2 P2 165.39(9) . .
S6 Mo2 P2 83.59(9) . .
O4 Mo2 Fe6 93.48(18) . .
O3 Mo2 Fe6 140.72(19) . .
S5 Mo2 Fe6 105.48(8) . .
S7 Mo2 Fe6 52.06(7) . .
S6 Mo2 Fe6 50.44(6) . .
P2 Mo2 Fe6 132.83(8) . .
O4 Mo2 Fe4 143.38(18) . .
O3 Mo2 Fe4 140.27(18) . .
S5 Mo2 Fe4 52.84(7) . .
S7 Mo2 Fe4 89.54(7) . .
S6 Mo2 Fe4 51.55(6) . .
P2 Mo2 Fe4 104.46(7) . .
Fe6 Mo2 Fe4 58.05(4) . .
O4 Mo2 Fe5 139.92(19) . .
O3 Mo2 Fe5 92.10(19) . .
S5 Mo2 Fe5 50.74(7) . .
S7 Mo2 Fe5 51.97(7) . .
S6 Mo2 Fe5 103.51(7) . .
P2 Mo2 Fe5 140.07(8) . .
Fe6 Mo2 Fe5 71.42(5) . .
Fe4 Mo2 Fe5 57.32(4) . .
O4 Mo2 Mo1 127.10(18) . .
O3 Mo2 Mo1 120.51(18) . .
S5 Mo2 Mo1 51.69(6) . .
S7 Mo2 Mo1 135.60(7) . .
S6 Mo2 Mo1 56.79(6) . .
P2 Mo2 Mo1 58.76(6) . .
Fe6 Mo2 Mo1 96.09(3) . .
Fe4 Mo2 Mo1 46.23(3) . .
Fe5 Mo2 Mo1 92.01(3) . .
S9 Fe1 S2 110.58(10) . .
S9 Fe1 S4 117.26(10) . .
S2 Fe1 S4 105.78(10) . .
S9 Fe1 S1 110.07(10) . .
S2 Fe1 S1 107.26(9) . .
S4 Fe1 S1 105.33(10) . .
S9 Fe1 Fe3 138.41(9) . .
S2 Fe1 Fe3 110.77(8) . .
S4 Fe1 Fe3 53.84(7) . .
S1 Fe1 Fe3 52.17(7) . .
S9 Fe1 Fe2 138.92(9) . .
S2 Fe1 Fe2 52.50(7) . .
S4 Fe1 Fe2 53.91(7) . .
S1 Fe1 Fe2 110.84(8) . .
Fe3 Fe1 Fe2 73.73(5) . .
S9 Fe1 Mo1 147.49(9) . .
S2 Fe1 Mo1 56.60(6) . .
S4 Fe1 Mo1 95.24(7) . .
S1 Fe1 Mo1 56.50(6) . .
Fe3 Fe1 Mo1 60.86(4) . .
Fe2 Fe1 Mo1 61.15(4) . .
S9 Fe1 Fe4 20.97(7) . .
S2 Fe1 Fe4 99.31(7) . .
S4 Fe1 Fe4 138.23(8) . .
S1 Fe1 Fe4 98.21(7) . .
Fe3 Fe1 Fe4 142.37(5) . .
Fe2 Fe1 Fe4 143.88(5) . .
Mo1 Fe1 Fe4 126.52(5) . .
S2 Fe2 P3 99.82(11) . .
S2 Fe2 S3 112.72(10) . .
P3 Fe2 S3 147.30(12) . .
S2 Fe2 S4 106.66(10) . .
P3 Fe2 S4 86.84(10) . .
S3 Fe2 S4 81.07(9) . .
S2 Fe2 P4 101.55(11) . .
P3 Fe2 P4 84.00(10) . .
S3 Fe2 P4 92.28(10) . .
S4 Fe2 P4 151.44(11) . .
S2 Fe2 Fe1 53.77(7) . .
P3 Fe2 Fe1 102.46(9) . .
S3 Fe2 Fe1 94.53(7) . .
S4 Fe2 Fe1 53.52(7) . .
P4 Fe2 Fe1 155.04(10) . .
S2 Fe2 Mo1 56.32(6) . .
P3 Fe2 Mo1 155.34(10) . .
S3 Fe2 Mo1 56.50(7) . .
S4 Fe2 Mo1 94.03(7) . .
P4 Fe2 Mo1 105.42(8) . .
Fe1 Fe2 Mo1 59.84(4) . .
S1 Fe3 P6 98.52(10) . .
S1 Fe3 P5 100.97(10) . .
P6 Fe3 P5 83.95(10) . .
S1 Fe3 S4 107.02(10) . .
P6 Fe3 S4 88.11(10) . .
P5 Fe3 S4 151.74(11) . .
S1 Fe3 S3 113.15(10) . .
P6 Fe3 S3 148.25(11) . .
P5 Fe3 S3 91.75(9) . .
S4 Fe3 S3 80.93(9) . .
S1 Fe3 Fe1 54.13(7) . .
P6 Fe3 Fe1 102.92(9) . .
P5 Fe3 Fe1 154.65(9) . .
S4 Fe3 Fe1 53.60(7) . .
S3 Fe3 Fe1 94.36(7) . .
S1 Fe3 Mo1 56.60(7) . .
P6 Fe3 Mo1 154.64(9) . .
P5 Fe3 Mo1 104.22(8) . .
S4 Fe3 Mo1 94.48(8) . .
S3 Fe3 Mo1 56.63(7) . .
Fe1 Fe3 Mo1 60.04(4) . .
S9 Fe4 S8 108.22(11) . .
S9 Fe4 S6 115.58(11) . .
S8 Fe4 S6 105.85(10) . .
S9 Fe4 S5 115.20(11) . .
S8 Fe4 S5 106.97(11) . .
S6 Fe4 S5 104.34(10) . .
S9 Fe4 Fe5 132.81(9) . .
S8 Fe4 Fe5 54.21(9) . .
S6 Fe4 Fe5 111.51(8) . .
S5 Fe4 Fe5 53.01(8) . .
S9 Fe4 Fe6 135.06(10) . .
S8 Fe4 Fe6 53.94(7) . .
S6 Fe4 Fe6 52.53(7) . .
S5 Fe4 Fe6 109.67(8) . .
Fe5 Fe4 Fe6 74.57(5) . .
S9 Fe4 Mo2 156.42(9) . .
S8 Fe4 Mo2 95.36(8) . .
S6 Fe4 Mo2 55.96(7) . .
S5 Fe4 Mo2 54.77(7) . .
Fe5 Fe4 Mo2 61.82(5) . .
Fe6 Fe4 Mo2 60.77(4) . .
S9 Fe4 Fe1 20.77(7) . .
S8 Fe4 Fe1 128.92(9) . .
S6 Fe4 Fe1 105.81(7) . .
S5 Fe4 Fe1 102.67(7) . .
Fe5 Fe4 Fe1 139.28(6) . .
Fe6 Fe4 Fe1 144.49(6) . .
Mo2 Fe4 Fe1 135.66(5) . .
S5 Fe5 P8 122.78(13) . .
S5 Fe5 P7 90.78(12) . .
P8 Fe5 P7 83.35(12) . .
S5 Fe5 S8 109.15(11) . .
P8 Fe5 S8 127.84(12) . .
P7 Fe5 S8 91.94(13) . .
S5 Fe5 S7 109.68(11) . .
P8 Fe5 S7 86.18(11) . .
P7 Fe5 S7 159.52(14) . .
S8 Fe5 S7 80.68(10) . .
S5 Fe5 Fe4 55.40(8) . .
P8 Fe5 Fe4 178.14(12) . .
P7 Fe5 Fe4 96.96(10) . .
S8 Fe5 Fe4 54.01(8) . .
S7 Fe5 Fe4 94.07(8) . .
S5 Fe5 Mo2 54.86(7) . .
P8 Fe5 Mo2 117.99(10) . .
P7 Fe5 Mo2 145.22(11) . .
S8 Fe5 Mo2 94.53(8) . .
S7 Fe5 Mo2 55.01(7) . .
Fe4 Fe5 Mo2 60.85(5) . .
S6 Fe6 P9 98.46(11) . .
S6 Fe6 S8 107.43(10) . .
P9 Fe6 S8 87.83(11) . .
S6 Fe6 S7 112.23(11) . .
P9 Fe6 S7 149.23(12) . .
S8 Fe6 S7 81.09(10) . .
S6 Fe6 P10 101.70(11) . .
P9 Fe6 P10 83.66(10) . .
S8 Fe6 P10 150.55(11) . .
S7 Fe6 P10 92.01(10) . .
S6 Fe6 Fe4 54.26(7) . .
P9 Fe6 Fe4 102.33(9) . .
S8 Fe6 Fe4 53.82(8) . .
S7 Fe6 Fe4 94.12(8) . .
P10 Fe6 Fe4 155.63(10) . .
S6 Fe6 Mo2 56.54(7) . .
P9 Fe6 Mo2 154.65(10) . .
S8 Fe6 Mo2 95.57(9) . .
S7 Fe6 Mo2 55.73(7) . .
P10 Fe6 Mo2 104.11(8) . .
Fe4 Fe6 Mo2 61.17(5) . .
Fe3 S1 Fe1 73.70(8) . .
Fe3 S1 Mo1 72.83(7) . .
Fe1 S1 Mo1 71.18(7) . .
Fe2 S2 Fe1 73.73(8) . .
Fe2 S2 Mo1 73.01(7) . .
Fe1 S2 Mo1 71.29(7) . .
Fe2 S3 Fe3 90.42(9) . .
Fe2 S3 Mo1 71.87(7) . .
Fe3 S3 Mo1 71.29(7) . .
Fe1 S4 Fe3 72.56(8) . .
Fe1 S4 Fe2 72.57(8) . .
Fe3 S4 Fe2 90.24(9) . .
Fe5 S5 Fe4 71.58(9) . .
Fe5 S5 Mo2 74.40(8) . .
Fe4 S5 Mo2 72.39(8) . .
Fe6 S6 Fe4 73.21(8) . .
Fe6 S6 Mo2 73.02(8) . .
Fe4 S6 Mo2 72.49(8) . .
Fe6 S7 Fe5 89.94(10) . .
Fe6 S7 Mo2 72.21(8) . .
Fe5 S7 Mo2 73.02(8) . .
Fe4 S8 Fe6 72.24(9) . .
Fe4 S8 Fe5 71.78(10) . .
Fe6 S8 Fe5 90.71(11) . .
Fe1 S9 Fe4 138.26(13) . .
C23 P1 C13 104.7(5) . .
C23 P1 C24 103.8(6) . .
C13 P1 C24 103.1(5) . .
C23 P1 Mo1 113.5(4) . .
C13 P1 Mo1 117.5(4) . .
C24 P1 Mo1 112.8(4) . .
C26 P2 C14 100.8(6) . .
C26 P2 C25 101.4(6) . .
C14 P2 C25 103.0(6) . .
C26 P2 Mo2 113.8(4) . .
C14 P2 Mo2 122.5(4) . .
C25 P2 Mo2 112.6(4) . .
C28 P3 C27 103.2(8) . .
C28 P3 C15 105.3(6) . .
C27 P3 C15 101.7(6) . .
C28 P3 Fe2 118.1(4) . .
C27 P3 Fe2 115.7(5) . .
C15 P3 Fe2 111.0(4) . .
C30 P4 C29 102.7(5) . .
C30 P4 C16 104.9(5) . .
C29 P4 C16 101.9(5) . .
C30 P4 Fe2 121.1(4) . .
C29 P4 Fe2 114.9(4) . .
C16 P4 Fe2 109.3(4) . .
C32 P5 C31 103.4(5) . .
C32 P5 C17 105.8(5) . .
C31 P5 C17 102.2(5) . .
C32 P5 Fe3 120.9(3) . .
C31 P5 Fe3 113.1(3) . .
C17 P5 Fe3 109.7(3) . .
C34 P6 C18 105.3(6) . .
C34 P6 C33 102.7(6) . .
C18 P6 C33 102.5(5) . .
C34 P6 Fe3 117.1(4) . .
C18 P6 Fe3 110.9(3) . .
C33 P6 Fe3 116.8(4) . .
C19 P7 C35 106.2(9) . .
C19 P7 C36 101.1(9) . .
C35 P7 C36 98.1(9) . .
C19 P7 Fe5 112.2(5) . .
C35 P7 Fe5 120.6(6) . .
C36 P7 Fe5 116.1(5) . .
C38 P8 C37 103.3(6) . .
C38 P8 C20 103.3(6) . .
C37 P8 C20 105.8(6) . .
C38 P8 Fe5 115.0(5) . .
C37 P8 Fe5 116.7(4) . .
C20 P8 Fe5 111.4(4) . .
C39 P9 C40 102.6(7) . .
C39 P9 C21 105.5(5) . .
C40 P9 C21 101.1(6) . .
C39 P9 Fe6 118.2(4) . .
C40 P9 Fe6 116.2(5) . .
C21 P9 Fe6 111.2(4) . .
C42 P10 C41 102.6(5) . .
C42 P10 C22 105.8(5) . .
C41 P10 C22 101.8(5) . .
C42 P10 Fe6 120.9(4) . .
C41 P10 Fe6 114.0(4) . .
C22 P10 Fe6 109.7(3) . .
C1 O1 Mo1 114.3(5) . .
C6 O2 Mo1 114.7(5) . .
C7 O3 Mo2 114.2(6) . .
C12 O4 Mo2 114.7(6) . .
O1 C1 C2 122.7(9) . .
O1 C1 C6 116.9(8) . .
C2 C1 C6 120.4(9) . .
C1 C2 C3 119.9(8) . .
C1 C2 Cl1 119.6(7) . .
C3 C2 Cl1 120.5(7) . .
C4 C3 C2 120.3(8) . .
C4 C3 Cl2 120.4(7) . .
C2 C3 Cl2 119.3(7) . .
C3 C4 C5 119.9(8) . .
C3 C4 Cl3 120.2(7) . .
C5 C4 Cl3 119.9(8) . .
C6 C5 C4 121.0(9) . .
C6 C5 Cl4 118.3(7) . .
C4 C5 Cl4 120.7(7) . .
O2 C6 C5 124.0(8) . .
O2 C6 C1 117.4(8) . .
C5 C6 C1 118.5(8) . .
O3 C7 C8 125.3(8) . .
O3 C7 C12 115.6(8) . .
C8 C7 C12 118.9(9) . .
C7 C8 C9 121.9(9) . .
C7 C8 Cl5 118.1(8) . .
C9 C8 Cl5 119.9(8) . .
C10 C9 C8 118.9(9) . .
C10 C9 Cl6 121.1(8) . .
C8 C9 Cl6 120.0(8) . .
C9 C10 C11 121.3(9) . .
C9 C10 Cl7 118.6(8) . .
C11 C10 Cl7 120.0(8) . .
C10 C11 C12 121.2(9) . .
C10 C11 Cl8 120.5(7) . .
C12 C11 Cl8 118.3(7) . .
O4 C12 C11 125.0(8) . .
O4 C12 C7 117.3(8) . .
C11 C12 C7 117.7(8) . .
C14 C13 P1 114.9(7) . .
C13 C14 P2 117.9(8) . .
C16 C15 P3 108.5(7) . .
C15 C16 P4 106.9(7) . .
C18 C17 P5 106.6(7) . .
C17 C18 P6 109.1(7) . .
C20 C19 P7 110.7(11) . .
C19 C20 P8 107.6(10) . .
C22 C21 P9 107.8(7) . .
C21 C22 P10 107.2(7) . .
Cl9 C43 Cl10 113.7(9) . .
Cl12 C44 Cl11 108.4(12) . .
Cl14 C45 Cl13 110.9(12) . .
Cl16 C46 Cl15 117.1(10) . .
Cl17 C47 Cl18 107.1(17) . .
Cl30 Cl20 C48 57.8(11) . .
Cl20 Cl30 C48 65.0(11) . .
Cl30 C48 Cl20 57.2(10) . .
Cl30 C48 Cl19 116.5(14) . .
Cl20 C48 Cl19 101.8(12) . .
C49 Cl21 Cl31 54.6(17) . .
Cl32 Cl31 C49 56.6(16) . .
Cl32 Cl31 Cl21 100.1(14) . .
C49 Cl31 Cl21 43.6(15) . .
C49 Cl22 Cl22 172(3) . 5_665
C49 Cl22 Cl32 41.8(17) . .
Cl22 Cl22 Cl32 130.5(18) 5_665 .
C49 Cl32 Cl31 65.9(19) . .
C49 Cl32 Cl22 42.7(15) . .
Cl31 Cl32 Cl22 108.6(16) . .
Cl21 C49 Cl32 139(3) . .
Cl21 C49 Cl22 125(3) . .
Cl32 C49 Cl22 95(3) . .
Cl21 C49 Cl31 82(2) . .
Cl32 C49 Cl31 57.5(17) . .
Cl22 C49 Cl31 153(3) . .
C50 C50 C51 133.7(14) 5_765 .
C52 C51 C50 74(6) . .
C54 C55 C53 87(3) . .

loop_
_geom_bond_atom_site_label_1
_geom_bond_atom_site_label_2
_geom_bond_distance
_geom_bond_site_symmetry_2
Mo1 O2 2.119(6) .
Mo1 O1 2.121(6) .
Mo1 S1 2.362(2) .
Mo1 S2 2.363(2) .
Mo1 S3 2.383(2) .
Mo1 P1 2.561(2) .
Mo1 Fe1 2.6806(14) .
Mo1 Fe3 2.7026(15) .
Mo1 Fe2 2.7157(14) .
Mo1 Mo2 7.5974(10) .
Mo2 O4 2.122(6) .
Mo2 O3 2.135(7) .
Mo2 S5 2.333(2) .
Mo2 S7 2.354(3) .
Mo2 S6 2.366(2) .
Mo2 P2 2.608(3) .
Mo2 Fe6 2.7123(16) .
Mo2 Fe4 2.7228(16) .
Mo2 Fe5 2.7481(16) .
Fe1 S9 2.158(3) .
Fe1 S2 2.233(3) .
Fe1 S4 2.240(3) .
Fe1 S1 2.242(2) .
Fe1 Fe3 2.6550(18) .
Fe1 Fe2 2.6579(17) .
Fe1 Fe4 4.0503(18) .
Fe2 S2 2.196(3) .
Fe2 P3 2.237(3) .
Fe2 S3 2.240(2) .
Fe2 S4 2.251(3) .
Fe2 P4 2.257(3) .
Fe3 S1 2.185(3) .
Fe3 P6 2.243(3) .
Fe3 P5 2.244(3) .
Fe3 S4 2.247(3) .
Fe3 S3 2.251(3) .
Fe4 S9 2.177(3) .
Fe4 S8 2.235(3) .
Fe4 S6 2.236(3) .
Fe4 S5 2.277(3) .
Fe4 Fe5 2.6240(19) .
Fe4 Fe6 2.6372(18) .
Fe5 S5 2.209(3) .
Fe5 P8 2.238(3) .
Fe5 P7 2.240(3) .
Fe5 S8 2.241(3) .
Fe5 S7 2.263(3) .
Fe6 S6 2.186(3) .
Fe6 P9 2.233(3) .
Fe6 S8 2.239(3) .
Fe6 S7 2.246(3) .
Fe6 P10 2.254(3) .
P1 C23 1.808(11) .
P1 C13 1.818(10) .
P1 C24 1.828(10) .
P2 C26 1.811(12) .
P2 C14 1.821(11) .
P2 C25 1.844(12) .
P3 C28 1.800(13) .
P3 C27 1.824(14) .
P3 C15 1.847(12) .
P4 C30 1.798(11) .
P4 C29 1.816(11) .
P4 C16 1.854(10) .
P5 C32 1.812(9) .
P5 C31 1.830(10) .
P5 C17 1.838(10) .
P6 C34 1.820(12) .
P6 C18 1.831(11) .
P6 C33 1.832(11) .
P7 C19 1.795(14) .
P7 C35 1.813(18) .
P7 C36 1.879(16) .
P8 C38 1.811(13) .
P8 C37 1.820(13) .
P8 C20 1.851(12) .
P9 C39 1.809(12) .
P9 C40 1.833(12) .
P9 C21 1.850(11) .
P10 C42 1.810(10) .
P10 C41 1.832(10) .
P10 C22 1.844(11) .
Cl1 C2 1.735(9) .
Cl2 C3 1.743(9) .
Cl3 C4 1.738(9) .
Cl4 C5 1.737(10) .
Cl5 C8 1.733(10) .
Cl6 C9 1.730(11) .
Cl7 C10 1.750(10) .
Cl8 C11 1.734(9) .
O1 C1 1.333(11) .
O2 C6 1.316(10) .
O3 C7 1.334(11) .
O4 C12 1.308(11) .
C1 C2 1.390(12) .
C1 C6 1.418(13) .
C2 C3 1.412(13) .
C3 C4 1.374(14) .
C4 C5 1.405(13) .
C5 C6 1.398(12) .
C7 C8 1.389(14) .
C7 C12 1.453(12) .
C8 C9 1.395(15) .
C9 C10 1.375(15) .
C10 C11 1.393(14) .
C11 C12 1.395(13) .
C13 C14 1.528(14) .
C15 C16 1.528(15) .
C17 C18 1.540(15) .
C19 C20 1.53(2) .
C21 C22 1.523(14) .
Cl9 C43 1.737(18) .
Cl10 C43 1.759(16) .
Cl11 C44 1.83(2) .
Cl12 C44 1.712(18) .
Cl13 C45 1.755(18) .
Cl14 C45 1.72(2) .
Cl15 C46 1.71(2) .
Cl16 C46 1.71(2) .
Cl17 C47 1.69(2) .
Cl18 C47 1.75(3) .
Cl19 C48 1.89(2) .
Cl20 Cl30 1.53(2) .
Cl20 C48 1.64(2) .
Cl30 C48 1.54(3) .
Cl21 C49 1.51(4) .
Cl21 Cl31 2.17(3) .
Cl31 Cl32 1.65(3) .
Cl31 C49 1.79(4) .
Cl22 C49 1.66(4) .
Cl22 Cl22 2.39(6) 5_665
Cl22 Cl32 2.44(4) .
Cl32 C49 1.64(4) .
C50 C50 1.57(3) 5_765
C50 C51 1.58(2) .
C51 C52 0.93(4) .
C53 C55 1.78(5) .
C54 C55 1.40(6) .
